data_4086021
loop_
_publ_author_name
'Kilpatrick, Alexander F. R.'
'Green, Jennifer C.'
'Cloke, F Geoffrey N'

_publ_section_title
;
 The Reductive Activation of CO2 Across a Ti=Ti Double Bond: Synthetic,
 Structural, and Mechanistic Studies.
;
_journal_issue 20
_journal_name_full Organometallics
_journal_page_first 4816
_journal_page_last 4829
_journal_paper_doi 10.1021/acs.organomet.5b00315
_journal_volume 34
_journal_year 2015
_chemical_formula_moiety 'C52 H92 S Si4 Ti2'
_chemical_formula_sum 'C52 H92 S Si4 Ti2'
_chemical_formula_weight 957.47
_space_group_crystal_system triclinic
_space_group_IT_number 2
_space_group_name_Hall '-P 1'
_space_group_name_H-M_alt 'P -1'
_symmetry_space_group_name_Hall '-P 1'
_symmetry_space_group_name_H-M 'P -1'
_atom_sites_solution_hydrogens geom
_atom_sites_solution_primary direct
_atom_sites_solution_secondary difmap
_audit_creation_date 2015-01-26
_audit_creation_method
;
Olex2 1.2
(compiled 2014.09.19 svn.r3010 for OlexSys, GUI svn.r4874)
;
_cell_angle_alpha 99.66(3)
_cell_angle_beta 91.04(3)
_cell_angle_gamma 115.71(3)
_cell_formula_units_Z 2
_cell_length_a 11.283(2)
_cell_length_b 12.867(3)
_cell_length_c 21.651(4)
_cell_measurement_reflns_used 32826
_cell_measurement_temperature 100
_cell_measurement_theta_max 27.5
_cell_measurement_theta_min 2.3
_cell_volume 2777.2(13)
_computing_cell_refinement
;
CrystalClear-SM Expert 3.1 b27 (Rigaku, 20112)
;
_computing_data_collection
;
CrystalClear-SM Expert 3.1 b27 (Rigaku, 20112)
;
_computing_data_reduction
;
CrystalClear-SM Expert 3.1 b27 (Rigaku, 20112)
;
_computing_molecular_graphics 'Ortep-3 (Farrugia, 1997)'
_computing_publication_material
;
OLEX2 (Dolomanov et al, 2009)
;
_computing_structure_refinement 'SHELXL-2013 (Sheldrick, 2013)'
_computing_structure_solution 'ShelXS (Sheldrick, 2008)'
_diffrn_ambient_temperature 100.15
_diffrn_detector_area_resol_mean 28.5714
_diffrn_measured_fraction_theta_full 0.994
_diffrn_measured_fraction_theta_max 0.989
_diffrn_measurement_device_type 'AFC12 (Right): Kappa 3 circle'
_diffrn_measurement_method 'profile data from \w-scans'
_diffrn_radiation_type MoK\a
_diffrn_radiation_wavelength 0.71073
_diffrn_reflns_av_R_equivalents 0.0581
_diffrn_reflns_av_unetI/netI 0.0517
_diffrn_reflns_laue_measured_fraction_full 0.994
_diffrn_reflns_laue_measured_fraction_max 0.989
_diffrn_reflns_limit_h_max 13
_diffrn_reflns_limit_h_min -14
_diffrn_reflns_limit_k_max 16
_diffrn_reflns_limit_k_min -16
_diffrn_reflns_limit_l_max 24
_diffrn_reflns_limit_l_min -28
_diffrn_reflns_number 35931
_diffrn_reflns_point_group_measured_fraction_full 0.994
_diffrn_reflns_point_group_measured_fraction_max 0.989
_diffrn_reflns_theta_full 25.242
_diffrn_reflns_theta_max 27.542
_diffrn_reflns_theta_min 2.921
_diffrn_source 'Sealed Tube'
_exptl_absorpt_coefficient_mu 0.443
_exptl_absorpt_correction_T_max 1.000
_exptl_absorpt_correction_T_min 0.436
_exptl_absorpt_correction_type multi-scan
_exptl_absorpt_process_details
;
Multi-Scan (Blessing, 1995)
;
_exptl_crystal_colour red
_exptl_crystal_colour_primary red
_exptl_crystal_density_diffrn 1.145
_exptl_crystal_density_method 'not measured'
_exptl_crystal_description block
_exptl_crystal_F_000 1040
_exptl_crystal_recrystallization_method 'From pentane solution at -35 C'
_exptl_crystal_size_max 0.15
_exptl_crystal_size_mid 0.14
_exptl_crystal_size_min 0.04
_refine_diff_density_max 1.161
_refine_diff_density_min -0.453
_refine_diff_density_rms 0.075
_refine_ls_extinction_method none
_refine_ls_goodness_of_fit_ref 1.045
_refine_ls_hydrogen_treatment constr
_refine_ls_matrix_type full
_refine_ls_number_parameters 532
_refine_ls_number_reflns 12669
_refine_ls_number_restraints 0
_refine_ls_restrained_S_all 1.045
_refine_ls_R_factor_all 0.0588
_refine_ls_R_factor_gt 0.0456
_refine_ls_shift/su_max 0.001
_refine_ls_shift/su_mean 0.000
_refine_ls_structure_factor_coef Fsqd
_refine_ls_weighting_details 'w=1/[\s^2^(Fo^2^)+(0.0745P)^2^+0.3737P] where P=(Fo^2^+2Fc^2^)/3'
_refine_ls_weighting_scheme calc
_refine_ls_wR_factor_gt 0.1214
_refine_ls_wR_factor_ref 0.1276
_reflns_Friedel_coverage 0.000
_reflns_number_gt 10150
_reflns_number_total 12669
_reflns_threshold_expression 'I > 2\s(I)'
_cod_data_source_file om5b00315_si_003.cif
_cod_data_source_block Compound11
_cod_depositor_comments
;Adding full bibliography for 4086017--4086022.cif.

 Adding full bibliography for 4086017--4086022.cif.
;
_cod_original_cell_volume 2777.2(12)
_cod_database_code 4086021
_shelx_space_group_comment
;
The symmetry employed for this shelxl refinement is uniquely defined
by the following loop, which should always be used as a source of
symmetry information in preference to the above space-group names.
They are only intended as comments.
;
_shelx_estimated_absorpt_t_max 0.983
_shelx_estimated_absorpt_t_min 0.937
_olex2_refinement_description
;
1. Fixed Uiso
 At 1.2 times of:
  All C(H) groups
 At 1.5 times of:
  All C(H,H,H) groups
2.a Ternary CH refined with riding coordinates:
 C9(H9), C12(H12), C15(H15), C18(H18), C21(H21), C24(H24), C35(H35), C38(H38),
 C41(H41), C45(H45), C48(H48), C51(H51)
2.b Me refined with riding coordinates:
 C10(H10A,H10B,H10C), C11(H11A,H11B,H11C), C13(H13A,H13B,H13C), C14(H14A,H14B,
 H14C), C16(H16A,H16B,H16C), C17(H17A,H17B,H17C), C19(H19A,H19B,H19C), C20(H20A,
 H20B,H20C), C22(H22A,H22B,H22C), C23(H23A,H23B,H23C), C25(H25A,H25B,H25C),
 C26(H26A,H26B,H26C), C36(H36A,H36B,H36C), C37(H37A,H37B,H37C), C39(H39A,H39B,
 H39C), C40(H40A,H40B,H40C), C42(H42A,H42B,H42C), C43(H43A,H43B,H43C), C46(H46A,
 H46B,H46C), C47(H47A,H47B,H47C), C49(H49A,H49B,H49C), C50(H50A,H50B,H50C),
 C52(H52A,H52B,H52C), C53(H53A,H53B,H53C)
2.c Aromatic/amide H refined with riding coordinates:
 C2(H2), C3(H3), C6(H6), C7(H7), C28(H28), C29(H29), C32(H32), C33(H33)
;
_shelx_shelxl_version_number 2014/7
_olex2_submission_special_instructions 'No special instructions were received'

loop_
_space_group_symop_operation_xyz
'x, y, z'
'-x, -y, -z'

loop_
_atom_site_label
_atom_site_type_symbol
_atom_site_fract_x
_atom_site_fract_y
_atom_site_fract_z
_atom_site_U_iso_or_equiv
_atom_site_adp_type
_atom_site_occupancy
_atom_site_site_symmetry_order
_atom_site_calc_flag
_atom_site_refinement_flags_posn
C1 C 0.77470(19) 0.70065(17) 0.16999(9) 0.0167(4) Uani 1 1 d .
C2 C 0.7793(2) 0.80257(17) 0.21095(9) 0.0183(4) Uani 1 1 d .
H2 H 0.7959 0.8743 0.1980 0.022 Uiso 1 1 calc R
C3 C 0.7560(2) 0.78323(16) 0.27262(9) 0.0174(4) Uani 1 1 d .
H3 H 0.7461 0.8354 0.3064 0.021 Uiso 1 1 calc R
C4 C 0.7499(2) 0.66950(17) 0.27505(9) 0.0167(4) Uani 1 1 d .
C5 C 0.7600(2) 0.61883(17) 0.21159(9) 0.0171(4) Uani 1 1 d .
C6 C 0.7469(2) 0.50320(17) 0.21257(9) 0.0188(4) Uani 1 1 d .
H6 H 0.7420 0.4465 0.1770 0.023 Uiso 1 1 calc R
C7 C 0.7425(2) 0.48879(17) 0.27542(9) 0.0185(4) Uani 1 1 d .
H7 H 0.7414 0.4219 0.2890 0.022 Uiso 1 1 calc R
C8 C 0.7400(2) 0.58817(17) 0.31706(9) 0.0177(4) Uani 1 1 d .
C9 C 1.0027(2) 0.81683(19) 0.09442(10) 0.0233(4) Uani 1 1 d .
H9 H 0.9988 0.8934 0.1080 0.028 Uiso 1 1 calc R
C10 C 1.0581(3) 0.8219(2) 0.02965(11) 0.0340(5) Uani 1 1 d .
H10A H 0.9945 0.8236 -0.0012 0.051 Uiso 1 1 calc R
H10B H 1.1419 0.8930 0.0332 0.051 Uiso 1 1 calc R
H10C H 1.0729 0.7524 0.0158 0.051 Uiso 1 1 calc R
C11 C 1.0993(2) 0.8141(2) 0.14394(12) 0.0337(5) Uani 1 1 d .
H11A H 1.0619 0.8109 0.1845 0.051 Uiso 1 1 calc R
H11B H 1.1144 0.7445 0.1308 0.051 Uiso 1 1 calc R
H11C H 1.1833 0.8852 0.1482 0.051 Uiso 1 1 calc R
C12 C 0.8009(2) 0.54506(18) 0.05276(9) 0.0197(4) Uani 1 1 d .
H12 H 0.7184 0.4893 0.0679 0.024 Uiso 1 1 calc R
C13 C 0.7803(2) 0.51519(19) -0.01978(9) 0.0234(4) Uani 1 1 d .
H13A H 0.7086 0.5315 -0.0345 0.035 Uiso 1 1 calc R
H13B H 0.8620 0.5633 -0.0367 0.035 Uiso 1 1 calc R
H13C H 0.7572 0.4317 -0.0343 0.035 Uiso 1 1 calc R
C14 C 0.9136(2) 0.51939(19) 0.07586(10) 0.0249(4) Uani 1 1 d .
H14A H 0.9267 0.5384 0.1220 0.037 Uiso 1 1 calc R
H14B H 0.8905 0.4359 0.0613 0.037 Uiso 1 1 calc R
H14C H 0.9953 0.5675 0.0589 0.037 Uiso 1 1 calc R
C15 C 0.7218(2) 0.74323(17) 0.03733(9) 0.0206(4) Uani 1 1 d .
H15 H 0.7352 0.7198 -0.0074 0.025 Uiso 1 1 calc R
C16 C 0.7624(2) 0.87602(19) 0.04875(10) 0.0265(5) Uani 1 1 d .
H16A H 0.8572 0.9187 0.0450 0.040 Uiso 1 1 calc R
H16B H 0.7122 0.8923 0.0174 0.040 Uiso 1 1 calc R
H16C H 0.7437 0.9017 0.0911 0.040 Uiso 1 1 calc R
C17 C 0.5735(2) 0.6754(2) 0.04311(11) 0.0270(5) Uani 1 1 d .
H17A H 0.5484 0.5909 0.0358 0.040 Uiso 1 1 calc R
H17B H 0.5544 0.7007 0.0854 0.040 Uiso 1 1 calc R
H17C H 0.5229 0.6912 0.0118 0.040 Uiso 1 1 calc R
C18 C 0.9638(2) 0.63538(19) 0.41336(10) 0.0218(4) Uani 1 1 d .
H18 H 1.0154 0.6971 0.3890 0.026 Uiso 1 1 calc R
C19 C 0.9842(3) 0.5279(2) 0.38450(11) 0.0330(5) Uani 1 1 d .
H19A H 0.9399 0.4968 0.3415 0.049 Uiso 1 1 calc R
H19B H 1.0790 0.5510 0.3835 0.049 Uiso 1 1 calc R
H19C H 0.9468 0.4673 0.4100 0.049 Uiso 1 1 calc R
C20 C 1.0339(2) 0.6834(2) 0.48091(10) 0.0283(5) Uani 1 1 d .
H20A H 1.0213 0.7523 0.4997 0.042 Uiso 1 1 calc R
H20B H 0.9963 0.6224 0.5062 0.042 Uiso 1 1 calc R
H20C H 1.1286 0.7062 0.4797 0.042 Uiso 1 1 calc R
C21 C 0.6629(2) 0.49900(17) 0.44272(9) 0.0206(4) Uani 1 1 d .
H21 H 0.5842 0.5153 0.4468 0.025 Uiso 1 1 calc R
C22 C 0.6126(2) 0.37311(18) 0.40396(10) 0.0270(5) Uani 1 1 d .
H22A H 0.5806 0.3705 0.3611 0.041 Uiso 1 1 calc R
H22B H 0.6850 0.3503 0.4024 0.041 Uiso 1 1 calc R
H22C H 0.5402 0.3185 0.4238 0.041 Uiso 1 1 calc R
C23 C 0.7124(3) 0.5000(2) 0.50963(10) 0.0297(5) Uani 1 1 d .
H23A H 0.7449 0.5794 0.5351 0.045 Uiso 1 1 calc R
H23B H 0.6395 0.4448 0.5289 0.045 Uiso 1 1 calc R
H23C H 0.7843 0.4765 0.5075 0.045 Uiso 1 1 calc R
C24 C 0.7937(2) 0.76797(18) 0.43850(9) 0.0214(4) Uani 1 1 d .
H24 H 0.7187 0.7702 0.4144 0.026 Uiso 1 1 calc R
C25 C 0.9187(2) 0.87251(18) 0.42537(11) 0.0269(5) Uani 1 1 d .
H25A H 0.9333 0.8577 0.3809 0.040 Uiso 1 1 calc R
H25B H 0.9070 0.9445 0.4349 0.040 Uiso 1 1 calc R
H25C H 0.9952 0.8818 0.4519 0.040 Uiso 1 1 calc R
C26 C 0.7696(3) 0.7902(2) 0.50832(10) 0.0295(5) Uani 1 1 d .
H26A H 0.6900 0.7233 0.5163 0.044 Uiso 1 1 calc R
H26B H 0.8458 0.7993 0.5351 0.044 Uiso 1 1 calc R
H26C H 0.7576 0.8620 0.5180 0.044 Uiso 1 1 calc R
C27 C 0.4577(2) 0.74202(17) 0.26408(9) 0.0182(4) Uani 1 1 d .
C28 C 0.3780(2) 0.69863(18) 0.20414(9) 0.0195(4) Uani 1 1 d .
H28 H 0.3677 0.7479 0.1785 0.023 Uiso 1 1 calc R
C29 C 0.3173(2) 0.57535(17) 0.18804(9) 0.0187(4) Uani 1 1 d .
H29 H 0.2668 0.5287 0.1494 0.022 Uiso 1 1 calc R
C30 C 0.3457(2) 0.53284(17) 0.24090(9) 0.0172(4) Uani 1 1 d .
C31 C 0.43553(19) 0.63362(16) 0.28641(9) 0.0166(4) Uani 1 1 d .
C32 C 0.4661(2) 0.58843(17) 0.33834(9) 0.0175(4) Uani 1 1 d .
H32 H 0.5272 0.6332 0.3744 0.021 Uiso 1 1 calc R
C33 C 0.3886(2) 0.46617(17) 0.32537(9) 0.0183(4) Uani 1 1 d .
H33 H 0.3835 0.4164 0.3541 0.022 Uiso 1 1 calc R
C34 C 0.3180(2) 0.42517(17) 0.26367(9) 0.0178(4) Uani 1 1 d .
C35 C 0.6302(2) 1.00723(18) 0.26649(10) 0.0209(4) Uani 1 1 d .
H35 H 0.7156 1.0023 0.2720 0.025 Uiso 1 1 calc R
C36 C 0.5883(2) 0.97742(19) 0.19533(10) 0.0242(4) Uani 1 1 d .
H36A H 0.5697 0.8956 0.1787 0.036 Uiso 1 1 calc R
H36B H 0.5086 0.9879 0.1877 0.036 Uiso 1 1 calc R
H36C H 0.6599 1.0298 0.1742 0.036 Uiso 1 1 calc R
C37 C 0.6590(2) 1.13658(18) 0.29181(11) 0.0270(5) Uani 1 1 d .
H37A H 0.6858 1.1567 0.3372 0.040 Uiso 1 1 calc R
H37B H 0.7303 1.1884 0.2703 0.040 Uiso 1 1 calc R
H37C H 0.5791 1.1466 0.2839 0.040 Uiso 1 1 calc R
C38 C 0.3494(2) 0.91731(19) 0.30985(10) 0.0242(4) Uani 1 1 d .
H38 H 0.3385 0.9386 0.2685 0.029 Uiso 1 1 calc R
C39 C 0.3582(3) 1.0207(2) 0.36100(12) 0.0314(5) Uani 1 1 d .
H39A H 0.4393 1.0914 0.3589 0.047 Uiso 1 1 calc R
H39B H 0.2813 1.0354 0.3539 0.047 Uiso 1 1 calc R
H39C H 0.3595 1.0007 0.4027 0.047 Uiso 1 1 calc R
C40 C 0.2218(2) 0.8061(2) 0.31325(12) 0.0327(5) Uani 1 1 d .
H40A H 0.2161 0.7406 0.2809 0.049 Uiso 1 1 calc R
H40B H 0.2231 0.7862 0.3549 0.049 Uiso 1 1 calc R
H40C H 0.1449 0.8209 0.3061 0.049 Uiso 1 1 calc R
C41 C 0.5779(2) 0.90414(19) 0.39115(10) 0.0239(4) Uani 1 1 d .
H41 H 0.6316 0.8593 0.3844 0.029 Uiso 1 1 calc R
C42 C 0.6749(3) 1.0277(2) 0.42705(11) 0.0321(5) Uani 1 1 d .
H42A H 0.7411 1.0674 0.3996 0.048 Uiso 1 1 calc R
H42B H 0.6261 1.0736 0.4400 0.048 Uiso 1 1 calc R
H42C H 0.7190 1.0207 0.4644 0.048 Uiso 1 1 calc R
C43 C 0.4729(3) 0.8403(2) 0.43353(10) 0.0290(5) Uani 1 1 d .
H43A H 0.4119 0.7619 0.4102 0.044 Uiso 1 1 calc R
H43B H 0.5164 0.8327 0.4709 0.044 Uiso 1 1 calc R
H43C H 0.4235 0.8856 0.4465 0.044 Uiso 1 1 calc R
C45 C 0.2484(2) 0.16565(18) 0.19011(10) 0.0243(4) Uani 1 1 d .
H45 H 0.1851 0.0859 0.1967 0.029 Uiso 1 1 calc R
C46 C 0.3826(3) 0.1886(2) 0.22089(12) 0.0341(5) Uani 1 1 d .
H46A H 0.3799 0.1954 0.2666 0.051 Uiso 1 1 calc R
H46B H 0.4029 0.1232 0.2041 0.051 Uiso 1 1 calc R
H46C H 0.4511 0.2618 0.2118 0.051 Uiso 1 1 calc R
C47 C 0.2510(3) 0.1547(2) 0.11864(10) 0.0289(5) Uani 1 1 d .
H47A H 0.1645 0.1400 0.0994 0.043 Uiso 1 1 calc R
H47B H 0.3191 0.2279 0.1093 0.043 Uiso 1 1 calc R
H47C H 0.2709 0.0892 0.1016 0.043 Uiso 1 1 calc R
C48 C 0.1240(2) 0.21356(18) 0.30756(10) 0.0217(4) Uani 1 1 d .
H48 H 0.2046 0.2320 0.3358 0.026 Uiso 1 1 calc R
C49 C 0.0381(3) 0.0801(2) 0.29954(12) 0.0338(6) Uani 1 1 d .
H49A H 0.0835 0.0383 0.2765 0.051 Uiso 1 1 calc R
H49B H 0.0230 0.0589 0.3411 0.051 Uiso 1 1 calc R
H49C H -0.0470 0.0582 0.2760 0.051 Uiso 1 1 calc R
C50 C 0.0533(2) 0.2796(2) 0.34370(10) 0.0289(5) Uani 1 1 d .
H50A H 0.1083 0.3645 0.3487 0.043 Uiso 1 1 calc R
H50B H -0.0318 0.2578 0.3202 0.043 Uiso 1 1 calc R
H50C H 0.0382 0.2585 0.3853 0.043 Uiso 1 1 calc R
C51 C 0.0578(2) 0.27762(18) 0.17891(10) 0.0236(4) Uani 1 1 d .
H51 H 0.1017 0.3030 0.1407 0.028 Uiso 1 1 calc R
C52 C -0.0586(2) 0.1550(2) 0.15559(12) 0.0327(5) Uani 1 1 d .
H52A H -0.0242 0.0987 0.1395 0.049 Uiso 1 1 calc R
H52B H -0.1107 0.1294 0.1906 0.049 Uiso 1 1 calc R
H52C H -0.1147 0.1589 0.1219 0.049 Uiso 1 1 calc R
C53 C 0.0033(2) 0.3656(2) 0.20411(11) 0.0282(5) Uani 1 1 d .
H53A H 0.0770 0.4437 0.2190 0.042 Uiso 1 1 calc R
H53B H -0.0529 0.3694 0.1704 0.042 Uiso 1 1 calc R
H53C H -0.0489 0.3399 0.2391 0.042 Uiso 1 1 calc R
Si1 Si 0.82481(5) 0.69880(5) 0.08769(2) 0.01659(12) Uani 1 1 d .
Si2 Si 0.78842(6) 0.61929(5) 0.40447(2) 0.01690(12) Uani 1 1 d .
Si3 Si 0.50572(6) 0.89500(5) 0.30939(3) 0.01781(12) Uani 1 1 d .
Si4 Si 0.18685(6) 0.27110(5) 0.23296(2) 0.01704(12) Uani 1 1 d .
S1 S 0.48969(5) 0.45742(4) 0.14007(2) 0.01858(11) Uani 1 1 d .
Ti1 Ti 0.55805(4) 0.65275(3) 0.19588(2) 0.01630(9) Uani 1 1 d .
Ti2 Ti 0.54373(4) 0.49461(3) 0.25046(2) 0.01642(9) Uani 1 1 d .

loop_
_atom_site_aniso_label
_atom_site_aniso_U_11
_atom_site_aniso_U_22
_atom_site_aniso_U_33
_atom_site_aniso_U_23
_atom_site_aniso_U_13
_atom_site_aniso_U_12
C1 0.0177(9) 0.0167(9) 0.0156(9) 0.0039(7) 0.0036(7) 0.0073(8)
C2 0.0204(10) 0.0163(9) 0.0183(9) 0.0044(7) 0.0033(7) 0.0078(8)
C3 0.0200(9) 0.0140(9) 0.0159(9) -0.0002(7) 0.0026(7) 0.0066(7)
C4 0.0193(9) 0.0174(9) 0.0147(9) 0.0033(7) 0.0040(7) 0.0092(8)
C5 0.0202(10) 0.0177(9) 0.0145(9) 0.0021(7) 0.0033(7) 0.0098(8)
C6 0.0234(10) 0.0181(9) 0.0164(9) 0.0005(7) 0.0032(8) 0.0115(8)
C7 0.0213(10) 0.0177(9) 0.0188(9) 0.0027(7) 0.0014(8) 0.0111(8)
C8 0.0210(10) 0.0173(9) 0.0149(9) 0.0015(7) 0.0011(7) 0.0093(8)
C9 0.0240(11) 0.0215(10) 0.0222(10) 0.0033(8) 0.0074(8) 0.0082(9)
C10 0.0314(13) 0.0314(12) 0.0313(12) 0.0060(10) 0.0153(10) 0.0065(10)
C11 0.0261(12) 0.0301(12) 0.0382(13) 0.0029(10) 0.0004(10) 0.0078(10)
C12 0.0248(10) 0.0201(10) 0.0164(9) 0.0031(7) 0.0071(8) 0.0118(8)
C13 0.0284(11) 0.0248(10) 0.0173(10) -0.0014(8) 0.0034(8) 0.0139(9)
C14 0.0303(12) 0.0259(11) 0.0231(10) 0.0034(8) 0.0067(9) 0.0169(9)
C15 0.0282(11) 0.0182(10) 0.0163(9) 0.0033(7) 0.0028(8) 0.0112(8)
C16 0.0373(13) 0.0214(10) 0.0229(10) 0.0046(8) 0.0022(9) 0.0149(9)
C17 0.0258(11) 0.0271(11) 0.0291(11) 0.0069(9) -0.0010(9) 0.0124(9)
C18 0.0235(10) 0.0257(10) 0.0189(10) 0.0052(8) 0.0043(8) 0.0129(9)
C19 0.0347(13) 0.0407(14) 0.0291(12) -0.0041(10) -0.0042(10) 0.0259(11)
C20 0.0275(12) 0.0328(12) 0.0254(11) 0.0023(9) -0.0020(9) 0.0155(10)
C21 0.0247(10) 0.0185(10) 0.0188(10) 0.0056(7) 0.0042(8) 0.0089(8)
C22 0.0346(12) 0.0189(10) 0.0252(11) 0.0064(8) 0.0059(9) 0.0089(9)
C23 0.0392(13) 0.0303(12) 0.0193(10) 0.0087(9) 0.0043(9) 0.0138(10)
C24 0.0275(11) 0.0181(9) 0.0187(10) 0.0013(7) 0.0009(8) 0.0110(8)
C25 0.0338(12) 0.0175(10) 0.0258(11) 0.0030(8) -0.0005(9) 0.0085(9)
C26 0.0402(13) 0.0282(11) 0.0251(11) 0.0009(9) 0.0085(10) 0.0211(10)
C27 0.0224(10) 0.0158(9) 0.0195(9) 0.0052(7) 0.0064(8) 0.0105(8)
C28 0.0208(10) 0.0203(10) 0.0205(10) 0.0060(8) 0.0059(8) 0.0112(8)
C29 0.0192(10) 0.0204(10) 0.0188(9) 0.0042(7) 0.0036(7) 0.0108(8)
C30 0.0200(10) 0.0170(9) 0.0150(9) 0.0034(7) 0.0052(7) 0.0082(8)
C31 0.0184(9) 0.0151(9) 0.0175(9) 0.0019(7) 0.0049(7) 0.0086(7)
C32 0.0212(10) 0.0157(9) 0.0147(9) 0.0011(7) 0.0035(7) 0.0080(8)
C33 0.0211(10) 0.0182(9) 0.0166(9) 0.0050(7) 0.0047(7) 0.0089(8)
C34 0.0207(10) 0.0157(9) 0.0183(9) 0.0042(7) 0.0051(7) 0.0088(8)
C35 0.0212(10) 0.0191(10) 0.0246(10) 0.0036(8) 0.0046(8) 0.0110(8)
C36 0.0261(11) 0.0218(10) 0.0267(11) 0.0092(8) 0.0077(9) 0.0107(9)
C37 0.0281(11) 0.0179(10) 0.0347(12) 0.0060(9) 0.0067(9) 0.0095(9)
C38 0.0276(11) 0.0239(11) 0.0253(11) 0.0064(8) 0.0090(9) 0.0145(9)
C39 0.0364(13) 0.0305(12) 0.0370(13) 0.0068(10) 0.0116(10) 0.0231(11)
C40 0.0240(12) 0.0329(13) 0.0410(14) 0.0071(10) 0.0097(10) 0.0123(10)
C41 0.0324(12) 0.0231(10) 0.0194(10) 0.0014(8) 0.0034(8) 0.0162(9)
C42 0.0403(14) 0.0296(12) 0.0246(11) -0.0013(9) -0.0020(10) 0.0164(11)
C43 0.0425(14) 0.0331(12) 0.0201(10) 0.0082(9) 0.0115(9) 0.0234(11)
C45 0.0307(12) 0.0178(10) 0.0258(11) 0.0037(8) 0.0072(9) 0.0120(9)
C46 0.0431(15) 0.0403(14) 0.0332(13) 0.0088(10) 0.0062(11) 0.0308(12)
C47 0.0368(13) 0.0220(11) 0.0249(11) -0.0001(8) 0.0086(9) 0.0118(10)
C48 0.0222(10) 0.0192(10) 0.0209(10) 0.0058(8) 0.0029(8) 0.0060(8)
C49 0.0406(14) 0.0224(11) 0.0305(12) 0.0092(9) 0.0083(10) 0.0053(10)
C50 0.0330(12) 0.0330(12) 0.0229(11) 0.0067(9) 0.0092(9) 0.0161(10)
C51 0.0228(10) 0.0215(10) 0.0244(10) 0.0062(8) -0.0007(8) 0.0074(8)
C52 0.0278(12) 0.0286(12) 0.0353(13) 0.0022(10) -0.0035(10) 0.0083(10)
C53 0.0251(11) 0.0277(11) 0.0358(12) 0.0103(9) 0.0032(9) 0.0138(9)
Si1 0.0194(3) 0.0168(3) 0.0135(2) 0.00266(19) 0.0043(2) 0.0079(2)
Si2 0.0213(3) 0.0162(3) 0.0143(2) 0.00340(19) 0.0022(2) 0.0091(2)
Si3 0.0213(3) 0.0150(3) 0.0195(3) 0.0033(2) 0.0055(2) 0.0102(2)
Si4 0.0194(3) 0.0141(2) 0.0168(3) 0.00189(19) 0.0020(2) 0.0070(2)
S1 0.0222(2) 0.0162(2) 0.0156(2) 0.00109(17) 0.00262(18) 0.00756(19)
Ti1 0.01952(18) 0.01442(17) 0.01564(17) 0.00308(13) 0.00380(13) 0.00801(14)
Ti2 0.01968(18) 0.01480(17) 0.01534(17) 0.00299(13) 0.00314(13) 0.00808(14)

loop_
_atom_type_symbol
_atom_type_description
_atom_type_scat_dispersion_real
_atom_type_scat_dispersion_imag
_atom_type_scat_source
C C 0.0033 0.0016 'International Tables Vol C Tables 4.2.6.8 and 6.1.1.4'
H H 0.0000 0.0000 'International Tables Vol C Tables 4.2.6.8 and 6.1.1.4'
S S 0.1246 0.1234 'International Tables Vol C Tables 4.2.6.8 and 6.1.1.4'
Si Si 0.0817 0.0704 'International Tables Vol C Tables 4.2.6.8 and 6.1.1.4'
Ti Ti 0.2776 0.4457 'International Tables Vol C Tables 4.2.6.8 and 6.1.1.4'

loop_
_geom_angle_atom_site_label_1
_geom_angle_atom_site_label_2
_geom_angle_atom_site_label_3
_geom_angle
C2 C1 C5 104.20(16)
C2 C1 Si1 124.21(14)
C2 C1 Ti1 73.20(12)
C5 C1 Si1 129.59(15)
C5 C1 Ti1 79.35(11)
Si1 C1 Ti1 124.58(10)
C1 C2 H2 124.2
C1 C2 Ti1 71.45(11)
C3 C2 C1 111.66(17)
C3 C2 H2 124.2
C3 C2 Ti1 78.12(12)
Ti1 C2 H2 117.8
C2 C3 H3 126.3
C2 C3 C4 107.47(17)
C2 C3 Ti1 68.42(11)
C4 C3 H3 126.3
C4 C3 Ti1 79.43(12)
Ti1 C3 H3 117.8
C3 C4 C5 106.47(16)
C3 C4 C8 144.10(18)
C3 C4 Ti1 68.11(11)
C3 C4 Ti2 120.71(14)
C5 C4 C8 109.41(16)
C5 C4 Ti1 69.21(11)
C5 C4 Ti2 77.50(12)
C8 C4 Ti1 126.67(14)
C8 C4 Ti2 69.20(11)
Ti2 C4 Ti1 58.30(5)
C1 C5 Ti1 66.16(11)
C1 C5 Ti2 123.94(14)
C4 C5 C1 109.84(17)
C4 C5 Ti1 78.39(12)
C4 C5 Ti2 68.41(11)
C6 C5 C1 142.98(18)
C6 C5 C4 107.12(16)
C6 C5 Ti1 120.69(14)
C6 C5 Ti2 68.95(11)
Ti2 C5 Ti1 58.55(5)
C5 C6 H6 126.1
C5 C6 Ti2 77.35(12)
C7 C6 C5 107.73(17)
C7 C6 H6 126.1
C7 C6 Ti2 69.76(12)
Ti2 C6 H6 118.6
C6 C7 H7 124.1
C6 C7 C8 111.79(17)
C6 C7 Ti2 75.90(12)
C8 C7 H7 124.1
C8 C7 Ti2 71.71(12)
Ti2 C7 H7 119.8
C4 C8 Si2 129.84(15)
C4 C8 Ti2 74.67(12)
C7 C8 C4 103.62(16)
C7 C8 Si2 121.57(14)
C7 C8 Ti2 72.11(12)
Si2 C8 Ti2 136.43(10)
C10 C9 H9 105.7
C10 C9 Si1 111.65(16)
C11 C9 H9 105.7
C11 C9 C10 111.1(2)
C11 C9 Si1 116.25(15)
Si1 C9 H9 105.7
C9 C10 H10A 109.5
C9 C10 H10B 109.5
C9 C10 H10C 109.5
H10A C10 H10B 109.5
H10A C10 H10C 109.5
H10B C10 H10C 109.5
C9 C11 H11A 109.5
C9 C11 H11B 109.5
C9 C11 H11C 109.5
H11A C11 H11B 109.5
H11A C11 H11C 109.5
H11B C11 H11C 109.5
C13 C12 H12 106.7
C13 C12 Si1 113.96(14)
C14 C12 H12 106.7
C14 C12 C13 109.51(17)
C14 C12 Si1 112.78(15)
Si1 C12 H12 106.7
C12 C13 H13A 109.5
C12 C13 H13B 109.5
C12 C13 H13C 109.5
H13A C13 H13B 109.5
H13A C13 H13C 109.5
H13B C13 H13C 109.5
C12 C14 H14A 109.5
C12 C14 H14B 109.5
C12 C14 H14C 109.5
H14A C14 H14B 109.5
H14A C14 H14C 109.5
H14B C14 H14C 109.5
C16 C15 H15 106.6
C16 C15 Si1 114.83(15)
C17 C15 H15 106.6
C17 C15 C16 109.97(18)
C17 C15 Si1 111.80(14)
Si1 C15 H15 106.6
C15 C16 H16A 109.5
C15 C16 H16B 109.5
C15 C16 H16C 109.5
H16A C16 H16B 109.5
H16A C16 H16C 109.5
H16B C16 H16C 109.5
C15 C17 H17A 109.5
C15 C17 H17B 109.5
C15 C17 H17C 109.5
H17A C17 H17B 109.5
H17A C17 H17C 109.5
H17B C17 H17C 109.5
C19 C18 H18 104.9
C19 C18 C20 108.94(18)
C19 C18 Si2 116.60(16)
C20 C18 H18 104.9
C20 C18 Si2 115.19(15)
Si2 C18 H18 104.9
C18 C19 H19A 109.5
C18 C19 H19B 109.5
C18 C19 H19C 109.5
H19A C19 H19B 109.5
H19A C19 H19C 109.5
H19B C19 H19C 109.5
C18 C20 H20A 109.5
C18 C20 H20B 109.5
C18 C20 H20C 109.5
H20A C20 H20B 109.5
H20A C20 H20C 109.5
H20B C20 H20C 109.5
C22 C21 H21 106.6
C22 C21 Si2 114.74(14)
C23 C21 H21 106.6
C23 C21 C22 108.15(17)
C23 C21 Si2 113.53(15)
Si2 C21 H21 106.6
C21 C22 H22A 109.5
C21 C22 H22B 109.5
C21 C22 H22C 109.5
H22A C22 H22B 109.5
H22A C22 H22C 109.5
H22B C22 H22C 109.5
C21 C23 H23A 109.5
C21 C23 H23B 109.5
C21 C23 H23C 109.5
H23A C23 H23B 109.5
H23A C23 H23C 109.5
H23B C23 H23C 109.5
C25 C24 H24 105.1
C25 C24 C26 110.00(18)
C25 C24 Si2 113.04(15)
C26 C24 H24 105.1
C26 C24 Si2 117.21(15)
Si2 C24 H24 105.1
C24 C25 H25A 109.5
C24 C25 H25B 109.5
C24 C25 H25C 109.5
H25A C25 H25B 109.5
H25A C25 H25C 109.5
H25B C25 H25C 109.5
C24 C26 H26A 109.5
C24 C26 H26B 109.5
C24 C26 H26C 109.5
H26A C26 H26B 109.5
H26A C26 H26C 109.5
H26B C26 H26C 109.5
C28 C27 C31 103.19(17)
C28 C27 Si3 121.30(15)
C28 C27 Ti1 73.03(11)
C31 C27 Si3 130.41(15)
C31 C27 Ti1 74.81(11)
Si3 C27 Ti1 135.57(10)
C27 C28 H28 123.8
C27 C28 Ti1 71.00(12)
C29 C28 C27 112.30(17)
C29 C28 H28 123.8
C29 C28 Ti1 76.70(12)
Ti1 C28 H28 119.9
C28 C29 H29 126.4
C28 C29 C30 107.22(18)
C28 C29 Ti1 69.34(12)
C30 C29 H29 126.4
C30 C29 Ti1 76.94(12)
Ti1 C29 H29 119.2
C29 C30 C31 107.39(17)
C29 C30 C34 142.39(19)
C29 C30 Ti1 69.66(11)
C29 C30 Ti2 121.72(13)
C31 C30 C34 110.20(17)
C31 C30 Ti1 67.92(11)
C31 C30 Ti2 77.43(12)
C34 C30 Ti1 124.57(14)
C34 C30 Ti2 66.83(11)
Ti2 C30 Ti1 58.63(5)
C27 C31 Ti1 68.93(11)
C27 C31 Ti2 127.05(13)
C30 C31 C27 109.57(17)
C30 C31 C32 106.42(16)
C30 C31 Ti1 78.35(11)
C30 C31 Ti2 69.83(11)
C32 C31 C27 143.96(18)
C32 C31 Ti1 121.33(14)
C32 C31 Ti2 68.13(11)
Ti1 C31 Ti2 58.96(5)
C31 C32 H32 126.4
C31 C32 Ti2 78.72(11)
C33 C32 C31 107.20(17)
C33 C32 H32 126.4
C33 C32 Ti2 69.24(11)
Ti2 C32 H32 117.6
C32 C33 H33 124.0
C32 C33 C34 112.05(17)
C32 C33 Ti2 77.01(12)
C34 C33 H33 124.0
C34 C33 Ti2 71.72(11)
Ti2 C33 H33 118.8
C30 C34 Si4 129.50(15)
C30 C34 Ti2 78.39(12)
C33 C34 C30 103.76(17)
C33 C34 Si4 124.81(14)
C33 C34 Ti2 72.79(12)
Si4 C34 Ti2 125.41(10)
C36 C35 H35 107.0
C36 C35 C37 108.69(17)
C36 C35 Si3 111.74(15)
C37 C35 H35 107.0
C37 C35 Si3 115.02(14)
Si3 C35 H35 107.0
C35 C36 H36A 109.5
C35 C36 H36B 109.5
C35 C36 H36C 109.5
H36A C36 H36B 109.5
H36A C36 H36C 109.5
H36B C36 H36C 109.5
C35 C37 H37A 109.5
C35 C37 H37B 109.5
C35 C37 H37C 109.5
H37A C37 H37B 109.5
H37A C37 H37C 109.5
H37B C37 H37C 109.5
C39 C38 H38 106.1
C39 C38 Si3 114.10(17)
C40 C38 H38 106.1
C40 C38 C39 109.41(18)
C40 C38 Si3 114.44(15)
Si3 C38 H38 106.1
C38 C39 H39A 109.5
C38 C39 H39B 109.5
C38 C39 H39C 109.5
H39A C39 H39B 109.5
H39A C39 H39C 109.5
H39B C39 H39C 109.5
C38 C40 H40A 109.5
C38 C40 H40B 109.5
C38 C40 H40C 109.5
H40A C40 H40B 109.5
H40A C40 H40C 109.5
H40B C40 H40C 109.5
C42 C41 H41 105.2
C42 C41 Si3 116.43(15)
C43 C41 H41 105.2
C43 C41 C42 110.26(18)
C43 C41 Si3 113.50(16)
Si3 C41 H41 105.2
C41 C42 H42A 109.5
C41 C42 H42B 109.5
C41 C42 H42C 109.5
H42A C42 H42B 109.5
H42A C42 H42C 109.5
H42B C42 H42C 109.5
C41 C43 H43A 109.5
C41 C43 H43B 109.5
C41 C43 H43C 109.5
H43A C43 H43B 109.5
H43A C43 H43C 109.5
H43B C43 H43C 109.5
C46 C45 H45 105.6
C46 C45 C47 110.14(19)
C46 C45 Si4 111.25(16)
C47 C45 H45 105.6
C47 C45 Si4 117.70(16)
Si4 C45 H45 105.6
C45 C46 H46A 109.5
C45 C46 H46B 109.5
C45 C46 H46C 109.5
H46A C46 H46B 109.5
H46A C46 H46C 109.5
H46B C46 H46C 109.5
C45 C47 H47A 109.5
C45 C47 H47B 109.5
C45 C47 H47C 109.5
H47A C47 H47B 109.5
H47A C47 H47C 109.5
H47B C47 H47C 109.5
C49 C48 H48 105.9
C49 C48 Si4 116.44(15)
C50 C48 H48 105.9
C50 C48 C49 109.69(19)
C50 C48 Si4 112.15(14)
Si4 C48 H48 105.9
C48 C49 H49A 109.5
C48 C49 H49B 109.5
C48 C49 H49C 109.5
H49A C49 H49B 109.5
H49A C49 H49C 109.5
H49B C49 H49C 109.5
C48 C50 H50A 109.5
C48 C50 H50B 109.5
C48 C50 H50C 109.5
H50A C50 H50B 109.5
H50A C50 H50C 109.5
H50B C50 H50C 109.5
C52 C51 H51 106.2
C52 C51 Si4 111.67(15)
C53 C51 H51 106.2
C53 C51 C52 109.28(19)
C53 C51 Si4 116.67(16)
Si4 C51 H51 106.2
C51 C52 H52A 109.5
C51 C52 H52B 109.5
C51 C52 H52C 109.5
H52A C52 H52B 109.5
H52A C52 H52C 109.5
H52B C52 H52C 109.5
C51 C53 H53A 109.5
C51 C53 H53B 109.5
C51 C53 H53C 109.5
H53A C53 H53B 109.5
H53A C53 H53C 109.5
H53B C53 H53C 109.5
C1 Si1 C9 106.31(10)
C1 Si1 C12 108.51(9)
C1 Si1 C15 110.70(9)
C12 Si1 C9 114.33(10)
C12 Si1 C15 110.08(10)
C15 Si1 C9 106.85(10)
C8 Si2 C18 106.00(10)
C8 Si2 C21 110.49(10)
C8 Si2 C24 107.19(9)
C18 Si2 C21 114.55(10)
C18 Si2 C24 107.77(10)
C24 Si2 C21 110.51(10)
C27 Si3 C35 109.60(9)
C27 Si3 C38 106.84(10)
C27 Si3 C41 107.10(10)
C38 Si3 C35 108.03(9)
C41 Si3 C35 111.92(10)
C41 Si3 C38 113.19(10)
C34 Si4 C45 115.36(10)
C34 Si4 C48 103.64(9)
C34 Si4 C51 108.67(10)
C45 Si4 C48 105.36(10)
C51 Si4 C45 109.29(10)
C51 Si4 C48 114.59(10)
Ti2 S1 Ti1 62.68(3)
C1 Ti1 C2 35.35(7)
C1 Ti1 C3 57.92(7)
C1 Ti1 C4 56.40(6)
C1 Ti1 C5 34.49(6)
C1 Ti1 C28 149.80(7)
C1 Ti1 C29 162.16(7)
C1 Ti1 C30 154.51(7)
C1 Ti1 C31 139.94(7)
C1 Ti1 S1 89.50(6)
C1 Ti1 Ti2 94.72(6)
C2 Ti1 C3 33.46(6)
C2 Ti1 C4 54.20(7)
C2 Ti1 C5 55.37(7)
C2 Ti1 C29 155.24(7)
C2 Ti1 C30 150.00(7)
C2 Ti1 C31 116.69(7)
C2 Ti1 Ti2 109.18(6)
C3 Ti1 C4 32.46(6)
C3 Ti1 C5 54.93(7)
C3 Ti1 C30 117.12(7)
C5 Ti1 C4 32.40(6)
C5 Ti1 C30 120.42(6)
C27 Ti1 C1 135.91(8)
C27 Ti1 C2 100.73(8)
C27 Ti1 C3 82.05(7)
C27 Ti1 C4 99.84(7)
C27 Ti1 C5 132.15(7)
C27 Ti1 C28 35.97(7)
C27 Ti1 C29 59.38(8)
C27 Ti1 C30 58.39(7)
C27 Ti1 C31 36.25(6)
C27 Ti1 S1 133.47(6)
C27 Ti1 Ti2 100.28(5)
C28 Ti1 C2 121.31(7)
C28 Ti1 C3 115.21(7)
C28 Ti1 C4 135.63(7)
C28 Ti1 C5 168.02(7)
C28 Ti1 C29 33.96(7)
C28 Ti1 C30 55.54(7)
C28 Ti1 C31 57.45(7)
C28 Ti1 S1 110.97(6)
C28 Ti1 Ti2 114.72(6)
C29 Ti1 C3 139.75(7)
C29 Ti1 C4 138.03(6)
C29 Ti1 C5 148.63(6)
C29 Ti1 C30 33.40(6)
C29 Ti1 Ti2 90.06(6)
C30 Ti1 C4 104.91(7)
C31 Ti1 C3 85.41(7)
C31 Ti1 C4 84.21(7)
C31 Ti1 C5 112.35(7)
C31 Ti1 C29 57.10(7)
C31 Ti1 C30 33.73(7)
C31 Ti1 Ti2 64.48(5)
S1 Ti1 C2 124.72(6)
S1 Ti1 C3 130.34(6)
S1 Ti1 C4 99.27(6)
S1 Ti1 C5 76.73(6)
S1 Ti1 C29 78.35(6)
S1 Ti1 C30 75.81(6)
S1 Ti1 C31 105.23(6)
S1 Ti1 Ti2 58.61(2)
Ti2 Ti1 C3 85.66(5)
Ti2 Ti1 C4 55.88(5)
Ti2 Ti1 C5 60.63(5)
Ti2 Ti1 C30 59.87(5)
C4 Ti2 C5 34.09(6)
C4 Ti2 C6 57.58(7)
C4 Ti2 C30 114.09(7)
C4 Ti2 C31 85.29(7)
C4 Ti2 C32 85.81(7)
C4 Ti2 Ti1 65.83(5)
C5 Ti2 C31 106.21(7)
C6 Ti2 C5 33.70(6)
C6 Ti2 C30 150.20(6)
C6 Ti2 C31 139.64(7)
C6 Ti2 C32 140.14(7)
C6 Ti2 Ti1 91.09(6)
C7 Ti2 C4 57.88(7)
C7 Ti2 C5 56.16(7)
C7 Ti2 C6 34.34(7)
C7 Ti2 C30 169.18(7)
C7 Ti2 C31 136.56(7)
C7 Ti2 C32 114.54(7)
C7 Ti2 C33 119.56(7)
C7 Ti2 C34 147.30(7)
C7 Ti2 S1 111.87(6)
C7 Ti2 Ti1 116.35(6)
C8 Ti2 C4 36.13(7)
C8 Ti2 C5 58.63(7)
C8 Ti2 C6 59.69(7)
C8 Ti2 C7 36.18(7)
C8 Ti2 C30 133.01(7)
C8 Ti2 C31 100.45(7)
C8 Ti2 C32 81.71(7)
C8 Ti2 C33 100.16(7)
C8 Ti2 C34 135.57(7)
C8 Ti2 S1 134.71(6)
C8 Ti2 Ti1 101.51(6)
C30 Ti2 C5 122.24(6)
C30 Ti2 C31 32.74(6)
C32 Ti2 C5 118.04(7)
C32 Ti2 C30 55.62(7)
C32 Ti2 C31 33.15(6)
C32 Ti2 Ti1 86.97(5)
C33 Ti2 C4 117.10(7)
C33 Ti2 C5 150.95(7)
C33 Ti2 C6 153.78(7)
C33 Ti2 C30 55.70(7)
C33 Ti2 C31 54.89(6)
C33 Ti2 C32 33.75(7)
C33 Ti2 S1 124.47(6)
C33 Ti2 Ti1 110.51(6)
C34 Ti2 C4 141.49(7)
C34 Ti2 C5 156.50(7)
C34 Ti2 C6 160.63(7)
C34 Ti2 C30 34.78(6)
C34 Ti2 C31 57.13(7)
C34 Ti2 C32 58.56(8)
C34 Ti2 C33 35.49(7)
C34 Ti2 S1 89.08(6)
C34 Ti2 Ti1 95.81(6)
S1 Ti2 C4 106.71(6)
S1 Ti2 C5 76.87(6)
S1 Ti2 C6 79.07(6)
S1 Ti2 C30 76.64(5)
S1 Ti2 C31 99.48(5)
S1 Ti2 C32 131.08(5)
S1 Ti2 Ti1 58.71(3)
Ti1 Ti2 C5 60.82(5)
Ti1 Ti2 C30 61.50(5)
Ti1 Ti2 C31 56.56(4)

loop_
_geom_bond_atom_site_label_1
_geom_bond_atom_site_label_2
_geom_bond_distance
C1 C2 1.435(3)
C1 C5 1.456(3)
C1 Si1 1.879(2)
C1 Ti1 2.351(2)
C2 H2 0.9500
C2 C3 1.408(3)
C2 Ti1 2.374(2)
C3 H3 0.9500
C3 C4 1.445(3)
C3 Ti1 2.498(2)
C4 C5 1.448(3)
C4 C8 1.468(3)
C4 Ti1 2.647(2)
C4 Ti2 2.402(2)
C5 C6 1.434(3)
C5 Ti1 2.526(2)
C5 Ti2 2.522(2)
C6 H6 0.9500
C6 C7 1.403(3)
C6 Ti2 2.412(2)
C7 H7 0.9500
C7 C8 1.447(3)
C7 Ti2 2.333(2)
C8 Si2 1.887(2)
C8 Ti2 2.328(2)
C9 H9 1.0000
C9 C10 1.546(3)
C9 C11 1.530(3)
C9 Si1 1.904(2)
C10 H10A 0.9800
C10 H10B 0.9800
C10 H10C 0.9800
C11 H11A 0.9800
C11 H11B 0.9800
C11 H11C 0.9800
C12 H12 1.0000
C12 C13 1.541(3)
C12 C14 1.540(3)
C12 Si1 1.894(2)
C13 H13A 0.9800
C13 H13B 0.9800
C13 H13C 0.9800
C14 H14A 0.9800
C14 H14B 0.9800
C14 H14C 0.9800
C15 H15 1.0000
C15 C16 1.538(3)
C15 C17 1.535(3)
C15 Si1 1.899(2)
C16 H16A 0.9800
C16 H16B 0.9800
C16 H16C 0.9800
C17 H17A 0.9800
C17 H17B 0.9800
C17 H17C 0.9800
C18 H18 1.0000
C18 C19 1.532(3)
C18 C20 1.542(3)
C18 Si2 1.900(2)
C19 H19A 0.9800
C19 H19B 0.9800
C19 H19C 0.9800
C20 H20A 0.9800
C20 H20B 0.9800
C20 H20C 0.9800
C21 H21 1.0000
C21 C22 1.542(3)
C21 C23 1.539(3)
C21 Si2 1.912(2)
C22 H22A 0.9800
C22 H22B 0.9800
C22 H22C 0.9800
C23 H23A 0.9800
C23 H23B 0.9800
C23 H23C 0.9800
C24 H24 1.0000
C24 C25 1.541(3)
C24 C26 1.542(3)
C24 Si2 1.906(2)
C25 H25A 0.9800
C25 H25B 0.9800
C25 H25C 0.9800
C26 H26A 0.9800
C26 H26B 0.9800
C26 H26C 0.9800
C27 C28 1.444(3)
C27 C31 1.473(3)
C27 Si3 1.881(2)
C27 Ti1 2.324(2)
C28 H28 0.9500
C28 C29 1.404(3)
C28 Ti1 2.351(2)
C29 H29 0.9500
C29 C30 1.435(3)
C29 Ti1 2.445(2)
C30 C31 1.440(3)
C30 C34 1.456(3)
C30 Ti1 2.540(2)
C30 Ti2 2.500(2)
C31 C32 1.450(3)
C31 Ti1 2.404(2)
C31 Ti2 2.600(2)
C32 H32 0.9500
C32 C33 1.403(3)
C32 Ti2 2.460(2)
C33 H33 0.9500
C33 C34 1.435(3)
C33 Ti2 2.361(2)
C34 Si4 1.881(2)
C34 Ti2 2.346(2)
C35 H35 1.0000
C35 C36 1.537(3)
C35 C37 1.547(3)
C35 Si3 1.912(2)
C36 H36A 0.9800
C36 H36B 0.9800
C36 H36C 0.9800
C37 H37A 0.9800
C37 H37B 0.9800
C37 H37C 0.9800
C38 H38 1.0000
C38 C39 1.547(3)
C38 C40 1.542(3)
C38 Si3 1.905(2)
C39 H39A 0.9800
C39 H39B 0.9800
C39 H39C 0.9800
C40 H40A 0.9800
C40 H40B 0.9800
C40 H40C 0.9800
C41 H41 1.0000
C41 C42 1.541(3)
C41 C43 1.539(3)
C41 Si3 1.899(2)
C42 H42A 0.9800
C42 H42B 0.9800
C42 H42C 0.9800
C43 H43A 0.9800
C43 H43B 0.9800
C43 H43C 0.9800
C45 H45 1.0000
C45 C46 1.528(3)
C45 C47 1.532(3)
C45 Si4 1.898(2)
C46 H46A 0.9800
C46 H46B 0.9800
C46 H46C 0.9800
C47 H47A 0.9800
C47 H47B 0.9800
C47 H47C 0.9800
C48 H48 1.0000
C48 C49 1.538(3)
C48 C50 1.536(3)
C48 Si4 1.909(2)
C49 H49A 0.9800
C49 H49B 0.9800
C49 H49C 0.9800
C50 H50A 0.9800
C50 H50B 0.9800
C50 H50C 0.9800
C51 H51 1.0000
C51 C52 1.543(3)
C51 C53 1.539(3)
C51 Si4 1.891(2)
C52 H52A 0.9800
C52 H52B 0.9800
C52 H52C 0.9800
C53 H53A 0.9800
C53 H53B 0.9800
C53 H53C 0.9800
S1 Ti1 2.3741(11)
S1 Ti2 2.3715(9)
Ti1 Ti2 2.4682(8)

loop_
_geom_torsion_atom_site_label_1
_geom_torsion_atom_site_label_2
_geom_torsion_atom_site_label_3
_geom_torsion_atom_site_label_4
_geom_torsion
C1 C2 C3 C4 6.3(2)
C1 C2 C3 Ti1 -64.32(15)
C1 C5 C6 C7 177.5(3)
C1 C5 C6 Ti2 -118.9(3)
C2 C1 C5 C4 2.6(2)
C2 C1 C5 C6 179.4(3)
C2 C1 C5 Ti1 69.46(13)
C2 C1 C5 Ti2 79.40(19)
C2 C1 Si1 C9 56.7(2)
C2 C1 Si1 C12 -179.85(17)
C2 C1 Si1 C15 -58.9(2)
C2 C3 C4 C5 -4.4(2)
C2 C3 C4 C8 174.0(3)
C2 C3 C4 Ti1 -63.19(14)
C2 C3 C4 Ti2 -89.38(18)
C3 C4 C5 C1 1.0(2)
C3 C4 C5 C6 -176.94(17)
C3 C4 C5 Ti1 -58.13(14)
C3 C4 C5 Ti2 -118.68(15)
C3 C4 C8 C7 -179.2(3)
C3 C4 C8 Si2 -24.6(4)
C3 C4 C8 Ti2 114.0(3)
C4 C5 C6 C7 -5.7(2)
C4 C5 C6 Ti2 57.92(14)
C4 C8 Si2 C18 -93.4(2)
C4 C8 Si2 C21 141.93(19)
C4 C8 Si2 C24 21.5(2)
C5 C1 C2 C3 -5.5(2)
C5 C1 C2 Ti1 -74.01(13)
C5 C1 Si1 C9 -104.54(19)
C5 C1 Si1 C12 18.9(2)
C5 C1 Si1 C15 139.77(18)
C5 C4 C8 C7 -0.9(2)
C5 C4 C8 Si2 153.74(16)
C5 C4 C8 Ti2 -67.70(15)
C5 C6 C7 C8 5.4(2)
C5 C6 C7 Ti2 68.72(15)
C6 C7 C8 C4 -2.8(2)
C6 C7 C8 Si2 -160.06(15)
C6 C7 C8 Ti2 65.89(16)
C7 C8 Si2 C18 57.34(18)
C7 C8 Si2 C21 -67.30(19)
C7 C8 Si2 C24 172.23(16)
C8 C4 C5 C1 -177.93(17)
C8 C4 C5 C6 4.1(2)
C8 C4 C5 Ti1 122.92(15)
C8 C4 C5 Ti2 62.36(14)
C13 C12 Si1 C1 155.44(15)
C13 C12 Si1 C9 -86.10(17)
C13 C12 Si1 C15 34.17(18)
C14 C12 Si1 C1 -78.89(16)
C14 C12 Si1 C9 39.56(17)
C14 C12 Si1 C15 159.83(14)
C16 C15 Si1 C1 77.26(17)
C16 C15 Si1 C9 -38.09(18)
C16 C15 Si1 C12 -162.78(15)
C17 C15 Si1 C1 -48.92(17)
C17 C15 Si1 C9 -164.27(15)
C17 C15 Si1 C12 71.05(17)
C27 C28 C29 C30 5.6(2)
C27 C28 C29 Ti1 -62.71(15)
C27 C31 C32 C33 172.6(3)
C27 C31 C32 Ti2 -123.5(3)
C28 C27 C31 C30 -0.5(2)
C28 C27 C31 C32 -177.3(3)
C28 C27 C31 Ti1 68.03(13)
C28 C27 C31 Ti2 78.6(2)
C28 C27 Si3 C35 -69.82(18)
C28 C27 Si3 C38 46.99(18)
C28 C27 Si3 C41 168.57(16)
C28 C29 C30 C31 -5.6(2)
C28 C29 C30 C34 176.1(3)
C28 C29 C30 Ti1 -63.19(14)
C28 C29 C30 Ti2 -91.35(18)
C29 C30 C31 C27 3.8(2)
C29 C30 C31 C32 -178.18(16)
C29 C30 C31 Ti1 -58.66(14)
C29 C30 C31 Ti2 -119.64(15)
C29 C30 C34 C33 -178.7(3)
C29 C30 C34 Si4 -14.2(4)
C29 C30 C34 Ti2 112.4(3)
C30 C31 C32 C33 -4.3(2)
C30 C31 C32 Ti2 59.63(14)
C30 C34 Si4 C45 107.24(19)
C30 C34 Si4 C48 -138.14(18)
C30 C34 Si4 C51 -15.9(2)
C31 C27 C28 C29 -3.2(2)
C31 C27 C28 Ti1 -69.34(13)
C31 C27 Si3 C35 139.93(19)
C31 C27 Si3 C38 -103.3(2)
C31 C27 Si3 C41 18.3(2)
C31 C30 C34 C33 3.0(2)
C31 C30 C34 Si4 167.51(15)
C31 C30 C34 Ti2 -65.82(15)
C31 C32 C33 C34 6.5(2)
C31 C32 C33 Ti2 70.35(14)
C32 C33 C34 C30 -5.9(2)
C32 C33 C34 Si4 -171.34(15)
C32 C33 C34 Ti2 67.10(15)
C33 C34 Si4 C45 -91.20(19)
C33 C34 Si4 C48 23.4(2)
C33 C34 Si4 C51 145.71(18)
C34 C30 C31 C27 -177.36(16)
C34 C30 C31 C32 0.7(2)
C34 C30 C31 Ti1 120.22(15)
C34 C30 C31 Ti2 59.24(14)
C42 C41 Si3 C27 155.20(17)
C42 C41 Si3 C35 35.1(2)
C42 C41 Si3 C38 -87.31(19)
C43 C41 Si3 C27 -75.17(17)
C43 C41 Si3 C35 164.69(15)
C43 C41 Si3 C38 42.32(18)
C46 C45 Si4 C34 37.06(18)
C46 C45 Si4 C48 -76.57(17)
C46 C45 Si4 C51 159.83(15)
C47 C45 Si4 C34 -91.36(19)
C47 C45 Si4 C48 155.01(17)
C47 C45 Si4 C51 31.4(2)
C52 C51 Si4 C34 -175.86(16)
C52 C51 Si4 C45 57.47(19)
C52 C51 Si4 C48 -60.49(19)
C53 C51 Si4 C34 -49.19(18)
C53 C51 Si4 C45 -175.86(15)
C53 C51 Si4 C48 66.18(18)
Si1 C1 C2 C3 -170.75(15)
Si1 C1 C2 Ti1 120.77(16)
Si1 C1 C5 C4 166.73(15)
Si1 C1 C5 C6 -16.5(4)
Si1 C1 C5 Ti1 -126.43(18)
Si1 C1 C5 Ti2 -116.49(17)
Si3 C27 C28 C29 -160.35(14)
Si3 C27 C28 Ti1 133.49(14)
Si3 C27 C31 C30 153.72(16)
Si3 C27 C31 C32 -23.1(4)
Si3 C27 C31 Ti1 -137.79(18)
Si3 C27 C31 Ti2 -127.24(15)
Ti1 C1 C2 C3 68.48(16)
Ti1 C1 C5 C4 -66.84(15)
Ti1 C1 C5 C6 109.9(3)
Ti1 C1 C5 Ti2 9.95(12)
Ti1 C1 Si1 C9 149.27(11)
Ti1 C1 Si1 C12 -87.31(13)
Ti1 C1 Si1 C15 33.58(14)
Ti1 C2 C3 C4 70.65(14)
Ti1 C3 C4 C5 58.83(14)
Ti1 C3 C4 C8 -122.9(3)
Ti1 C3 C4 Ti2 -26.18(11)
Ti1 C4 C5 C1 59.15(14)
Ti1 C4 C5 C6 -118.81(16)
Ti1 C4 C5 Ti2 -60.55(4)
Ti1 C4 C8 C7 77.15(19)
Ti1 C4 C8 Si2 -128.20(15)
Ti1 C4 C8 Ti2 10.37(12)
Ti1 C5 C6 C7 -92.17(18)
Ti1 C5 C6 Ti2 -28.52(11)
Ti1 C27 C28 C29 66.16(15)
Ti1 C27 C31 C30 -68.49(14)
Ti1 C27 C31 C32 114.7(3)
Ti1 C27 C31 Ti2 10.55(13)
Ti1 C27 Si3 C35 27.79(17)
Ti1 C27 Si3 C38 144.60(14)
Ti1 C27 Si3 C41 -93.82(15)
Ti1 C28 C29 C30 68.31(14)
Ti1 C29 C30 C31 57.58(14)
Ti1 C29 C30 C34 -120.7(3)
Ti1 C29 C30 Ti2 -28.16(12)
Ti1 C30 C31 C27 62.43(13)
Ti1 C30 C31 C32 -119.51(15)
Ti1 C30 C31 Ti2 -60.98(4)
Ti1 C30 C34 C33 79.55(18)
Ti1 C30 C34 Si4 -115.96(17)
Ti1 C30 C34 Ti2 10.72(13)
Ti1 C31 C32 C33 -90.41(18)
Ti1 C31 C32 Ti2 -26.52(12)
Ti2 C4 C5 C1 119.70(15)
Ti2 C4 C5 C6 -58.26(14)
Ti2 C4 C5 Ti1 60.55(4)
Ti2 C4 C8 C7 66.78(13)
Ti2 C4 C8 Si2 -138.56(18)
Ti2 C5 C6 C7 -63.65(15)
Ti2 C6 C7 C8 -63.33(15)
Ti2 C7 C8 C4 -68.65(13)
Ti2 C7 C8 Si2 134.05(15)
Ti2 C8 Si2 C18 154.39(14)
Ti2 C8 Si2 C21 29.75(17)
Ti2 C8 Si2 C24 -90.71(15)
Ti2 C30 C31 C27 123.41(14)
Ti2 C30 C31 C32 -58.53(13)
Ti2 C30 C31 Ti1 60.98(4)
Ti2 C30 C34 C33 68.83(13)
Ti2 C30 C34 Si4 -126.68(17)
Ti2 C31 C32 C33 -63.89(14)
Ti2 C32 C33 C34 -63.85(15)
Ti2 C33 C34 C30 -72.98(13)
Ti2 C33 C34 Si4 121.57(16)
Ti2 C34 Si4 C45 1.80(15)
Ti2 C34 Si4 C48 116.43(12)
Ti2 C34 Si4 C51 -121.29(12)

loop_
_smtbx_masks_void_nr
_smtbx_masks_void_average_x
_smtbx_masks_void_average_y
_smtbx_masks_void_average_z
_smtbx_masks_void_volume
_smtbx_masks_void_count_electrons
1 0.500 1.000 1.000 225.7 8.5
